data_1530631
loop_
_publ_author_name
'Rafiq, M.'
'Durand, J.'
'Cot, L.'

_publ_section_title
;
 Sur quelques phosphites doubles de cations monovalents de la serie Li M P
 O3 H, (H2 O)x. Etude structurale de Li Tl P O3 H
;
_journal_name_full 'Revue de Chimie Minerale'
_journal_page_first 1
_journal_page_last 18
_journal_volume 18
_journal_year 1981
_chemical_formula_sum 'H Li O3 P Tl'
_chemical_name_systematic 'Li Tl P O3 H'
_space_group_IT_number 5
_symmetry_space_group_name_Hall 'C 2y'
_symmetry_space_group_name_H-M 'C 1 2 1'
_cell_angle_alpha 90
_cell_angle_beta 89.19
_cell_angle_gamma 90
_cell_formula_units_Z 4
_cell_length_a 14.284
_cell_length_b 5.091
_cell_length_c 5.329
_cell_volume 387.485
_citation_journal_id_ASTM RVCMA8
_cod_data_source_file Rafiq_RVCMA8_1981_705.cif
_cod_data_source_block H1Li1O3P1Tl1
_cod_original_cell_volume 387.4854
_cod_original_formula_sum 'H1 Li1 O3 P1 Tl1'
_cod_database_code 1530631

loop_
_symmetry_equiv_pos_as_xyz
x,y,z
-x,y,-z
x+1/2,y+1/2,z
-x+1/2,y+1/2,-z

loop_
_atom_site_label
_atom_site_type_symbol
_atom_site_fract_x
_atom_site_fract_y
_atom_site_fract_z
_atom_site_occupancy
_atom_site_U_iso_or_equiv
H1 H+1 0.452 0.024 0.248 1 0.0
O3 O-2 0.359 0.329 0.278 1 0.0
Li1 Li+1 0.754 0.049 0.191 1 0.0
P1 P+3 0.3582 0.041 0.302 1 0.0
O2 O-2 0.353 -0.007 0.577 1 0.0
Tl1 Tl+1 0.09144 0 0.2501 1 0.0
O1 O-2 0.284 -0.086 0.138 1 0.0
